data_4340278
loop_
_publ_author_name
'Ramachandran, Bhaskar M.'
'Knobler, Carolyn B.'
'Hawthorne, M. Frederick'

_publ_section_title
;
 Synthesis and structural characterization of symmetrical
 closo-4,7-I2-1,2-C2B10H10 and [(CH3)3NH][nido-2,4-I2-7,8-C2B9H10].
;
_journal_issue 1
_journal_name_full 'Inorganic chemistry'
_journal_page_first 336
_journal_page_last 340
_journal_paper_doi 10.1021/ic051395w
_journal_volume 45
_journal_year 2006
_chemical_formula_sum 'C5 H20 B9 I2 N'
_chemical_formula_weight 445.31
_chemical_melting_point 107
_chemical_name_systematic
; 
 trimethylammonium-2,4-diiodo-nido-7,8-dicarbanonacarborane
;
_space_group_IT_number 29
_symmetry_cell_setting orthorhombic
_symmetry_space_group_name_Hall 'P 2c -2ac'
_symmetry_space_group_name_H-M 'P c a 21'
_atom_sites_solution_hydrogens geom
_atom_sites_solution_primary direct
_atom_sites_solution_secondary difmap
_audit_creation_method SHELXL-97
_cell_angle_alpha 90.00
_cell_angle_beta 90.00
_cell_angle_gamma 90.00
_cell_formula_units_Z 4
_cell_length_a 14.1141(7)
_cell_length_b 7.0276(4)
_cell_length_c 16.4602(9)
_cell_measurement_temperature 298(2)
_cell_volume 1632.66(15)
_computing_structure_refinement 'SHELXL-97 (Sheldrick, 1997)'
_computing_structure_solution 'SHELXS-97 (Sheldrick, 1990)'
_diffrn_ambient_temperature 298(2)
_diffrn_measured_fraction_theta_full 0.986
_diffrn_measured_fraction_theta_max 0.986
_diffrn_radiation_monochromator graphite
_diffrn_radiation_source 'fine-focus sealed tube'
_diffrn_radiation_type MoK\a
_diffrn_radiation_wavelength 0.71073
_diffrn_reflns_av_R_equivalents 0.0185
_diffrn_reflns_av_sigmaI/netI 0.0214
_diffrn_reflns_limit_h_max 18
_diffrn_reflns_limit_h_min -17
_diffrn_reflns_limit_k_max 9
_diffrn_reflns_limit_k_min -9
_diffrn_reflns_limit_l_max 21
_diffrn_reflns_limit_l_min -17
_diffrn_reflns_number 10007
_diffrn_reflns_theta_full 28.29
_diffrn_reflns_theta_max 28.29
_diffrn_reflns_theta_min 2.47
_exptl_absorpt_coefficient_mu 3.824
_exptl_crystal_density_diffrn 1.812
_exptl_crystal_density_method 'not measured'
_exptl_crystal_F_000 832
_refine_diff_density_max 0.477
_refine_diff_density_min -0.415
_refine_diff_density_rms 0.079
_refine_ls_abs_structure_details 'Flack H D (1983), Acta Cryst. A39, 876-881'
_refine_ls_abs_structure_Flack 0.00(3)
_refine_ls_extinction_coef 0.00141(19)
_refine_ls_extinction_expression Fc^*^=kFc[1+0.001xFc^2^\l^3^/sin(2\q)]^-1/4^
_refine_ls_extinction_method SHELXL
_refine_ls_goodness_of_fit_ref 1.018
_refine_ls_hydrogen_treatment mixed
_refine_ls_matrix_type full
_refine_ls_number_parameters 191
_refine_ls_number_reflns 3435
_refine_ls_number_restraints 1
_refine_ls_restrained_S_all 1.018
_refine_ls_R_factor_all 0.0246
_refine_ls_R_factor_gt 0.0220
_refine_ls_shift/su_max 0.001
_refine_ls_shift/su_mean 0.000
_refine_ls_structure_factor_coef Fsqd
_refine_ls_weighting_details 'calc w=1/[\s^2^(Fo^2^)+(0.0385P)^2^+0.3076P] where P=(Fo^2^+2Fc^2^)/3'
_refine_ls_weighting_scheme calc
_refine_ls_wR_factor_gt 0.0623
_refine_ls_wR_factor_ref 0.0639
_reflns_number_gt 3197
_reflns_number_total 3435
_reflns_threshold_expression >2sigma(I)
_cod_data_source_file ic051395wsi20051006_023409.cif
_cod_data_source_block compound_2
_cod_original_sg_symbol_H-M Pca21
_cod_database_code 4340278

loop_
_symmetry_equiv_pos_as_xyz
'x, y, z'
'-x, -y, z+1/2'
'x+1/2, -y, z'
'-x+1/2, y, z+1/2'

loop_
_atom_site_label
_atom_site_type_symbol
_atom_site_fract_x
_atom_site_fract_y
_atom_site_fract_z
_atom_site_U_iso_or_equiv
_atom_site_adp_type
_atom_site_occupancy
_atom_site_symmetry_multiplicity
_atom_site_calc_flag
_atom_site_refinement_flags
B1 B 0.1429(2) 0.2920(5) 0.3565(2) 0.0430(7) Uani 1 1 d .
H1 H 0.147(3) 0.400(7) 0.325(3) 0.056 Uiso 1 1 d .
B2 B 0.1263(3) 0.0652(6) 0.3173(2) 0.0489(8) Uani 1 1 d .
I2 I 0.13341(2) 0.00282(4) 0.18655(3) 0.07137(10) Uani 1 1 d .
B3 B 0.2322(2) 0.1149(6) 0.3671(3) 0.0509(8) Uani 1 1 d .
H3 H 0.296(3) 0.099(7) 0.337(3) 0.066 Uiso 1 1 d .
B4 B 0.2032(2) 0.2637(5) 0.4490(2) 0.0459(7) Uani 1 1 d .
I4 I 0.312706(17) 0.46294(4) 0.48985(2) 0.06918(10) Uani 1 1 d .
B5 B 0.0816(2) 0.3012(5) 0.4526(2) 0.0465(7) Uani 1 1 d .
H5 H 0.052(3) 0.429(6) 0.456(2) 0.060 Uiso 1 1 d .
B6 B 0.0306(2) 0.1723(6) 0.3667(2) 0.0506(8) Uani 1 1 d .
H6 H -0.035(2) 0.215(6) 0.332(2) 0.066 Uiso 1 1 d .
C7 C 0.1681(3) -0.0864(5) 0.3883(2) 0.0543(8) Uani 1 1 d .
H7 H 0.197(3) -0.211(7) 0.372(3) 0.071 Uiso 1 1 d .
C8 C 0.2088(3) 0.0221(5) 0.4623(3) 0.0513(8) Uani 1 1 d .
H8 H 0.273(3) -0.028(5) 0.489(5) 0.067 Uiso 1 1 d .
B9 B 0.1319(3) 0.1309(6) 0.5171(2) 0.0513(8) Uani 1 1 d .
H9 H 0.151(3) 0.152(7) 0.582(3) 0.067 Uiso 1 1 d .
B10 B 0.0185(3) 0.0879(7) 0.4682(2) 0.0550(9) Uani 1 1 d .
H10 H -0.049(3) 0.084(6) 0.494(4) 0.071 Uiso 1 1 d .
B11 B 0.0537(3) -0.0730(6) 0.3839(3) 0.0568(9) Uani 1 1 d .
H11 H 0.014(3) -0.180(7) 0.358(3) 0.074 Uiso 1 1 d .
H101 H 0.046(3) -0.060(6) 0.467(3) 0.074 Uiso 1 1 d .
N1C N 0.8878(3) 0.4845(5) 0.1534(3) 0.0595(8) Uani 1 1 d .
H1C H 0.872(4) 0.579(9) 0.105(4) 0.089 Uiso 1 1 d .
C1C C 0.8176(7) 0.5134(13) 0.2160(6) 0.129(3) Uani 1 1 d .
H1C1 H 0.7556 0.5145 0.1921 0.193 Uiso 1 1 calc R
H1C2 H 0.8290 0.6327 0.2426 0.193 Uiso 1 1 calc R
H1C3 H 0.8215 0.4121 0.2550 0.193 Uiso 1 1 calc R
C2C C 0.9836(5) 0.5499(12) 0.1775(5) 0.119(3) Uani 1 1 d .
H2C1 H 0.9789 0.6717 0.2036 0.179 Uiso 1 1 calc R
H2C2 H 1.0228 0.5606 0.1301 0.179 Uiso 1 1 calc R
H2C3 H 1.0110 0.4597 0.2145 0.179 Uiso 1 1 calc R
C3C C 0.8936(5) 0.2850(9) 0.1279(5) 0.113(2) Uani 1 1 d .
H3C1 H 0.9069 0.2064 0.1742 0.170 Uiso 1 1 calc R
H3C2 H 0.9433 0.2708 0.0885 0.170 Uiso 1 1 calc R
H3C3 H 0.8344 0.2470 0.1042 0.170 Uiso 1 1 calc R

loop_
_atom_site_aniso_label
_atom_site_aniso_U_11
_atom_site_aniso_U_22
_atom_site_aniso_U_33
_atom_site_aniso_U_23
_atom_site_aniso_U_13
_atom_site_aniso_U_12
B1 0.0398(15) 0.0434(18) 0.0458(19) 0.0108(14) 0.0028(13) 0.0011(12)
B2 0.0500(18) 0.055(2) 0.042(2) 0.0049(16) 0.0019(14) 0.0005(14)
I2 0.08569(19) 0.08342(17) 0.04502(13) -0.00539(11) 0.00435(15) 0.00025(13)
B3 0.0424(17) 0.052(2) 0.058(2) 0.0053(16) 0.0002(15) 0.0052(14)
B4 0.0383(14) 0.0491(19) 0.0504(19) 0.0054(15) -0.0050(13) 0.0013(12)
I4 0.05506(13) 0.06761(14) 0.08486(19) 0.00182(19) -0.01695(14) -0.01376(9)
B5 0.0420(15) 0.0504(18) 0.0471(18) 0.0042(14) 0.0027(13) 0.0079(14)
B6 0.0387(15) 0.067(2) 0.0461(19) 0.0055(16) -0.0022(13) -0.0015(14)
C7 0.064(2) 0.0430(16) 0.055(2) 0.0039(15) -0.0066(16) 0.0059(14)
C8 0.0530(17) 0.0452(16) 0.056(2) 0.0113(13) -0.0095(14) 0.0059(12)
B9 0.0547(19) 0.055(2) 0.044(2) 0.0094(15) -0.0057(14) -0.0036(15)
B10 0.0494(18) 0.070(2) 0.046(2) 0.0107(16) 0.0051(14) -0.0097(16)
B11 0.062(2) 0.057(2) 0.052(2) 0.0074(18) -0.0028(18) -0.0144(18)
N1C 0.067(2) 0.0596(19) 0.052(2) -0.0064(14) 0.0021(15) 0.0018(13)
C1C 0.137(6) 0.167(8) 0.083(5) 0.011(4) 0.040(4) 0.067(5)
C2C 0.102(4) 0.150(6) 0.105(5) 0.029(5) -0.014(4) -0.044(4)
C3C 0.153(6) 0.071(3) 0.116(5) -0.017(3) -0.034(4) 0.011(3)

loop_
_atom_type_symbol
_atom_type_description
_atom_type_scat_dispersion_real
_atom_type_scat_dispersion_imag
_atom_type_scat_source
C C 0.0033 0.0016 'International Tables Vol C Tables 4.2.6.8 and 6.1.1.4'
H H 0.0000 0.0000 'International Tables Vol C Tables 4.2.6.8 and 6.1.1.4'
B B 0.0013 0.0007 'International Tables Vol C Tables 4.2.6.8 and 6.1.1.4'
N N 0.0061 0.0033 'International Tables Vol C Tables 4.2.6.8 and 6.1.1.4'
I I -0.4742 1.8119 'International Tables Vol C Tables 4.2.6.8 and 6.1.1.4'

loop_
_geom_angle_atom_site_label_1
_geom_angle_atom_site_label_2
_geom_angle_atom_site_label_3
_geom_angle
B2 B1 B4 106.5(3)
B2 B1 B3 59.3(2)
B4 B1 B3 59.5(2)
B2 B1 B6 59.2(2)
B4 B1 B6 107.0(3)
B3 B1 B6 106.7(3)
B2 B1 B5 107.1(3)
B4 B1 B5 58.4(2)
B3 B1 B5 106.1(3)
B6 B1 B5 60.9(2)
C7 B2 B1 106.0(3)
C7 B2 B3 60.0(2)
B1 B2 B3 61.6(2)
C7 B2 B6 102.7(3)
B1 B2 B6 62.3(2)
B3 B2 B6 111.0(3)
C7 B2 B11 55.4(2)
B1 B2 B11 110.4(3)
B3 B2 B11 108.2(3)
B6 B2 B11 60.3(2)
C7 B2 I2 122.4(3)
B1 B2 I2 122.7(2)
B3 B2 I2 117.6(2)
B6 B2 I2 125.2(2)
B11 B2 I2 121.2(3)
C7 B3 C8 53.4(2)
C7 B3 B2 58.5(2)
C8 B3 B2 100.8(3)
C7 B3 B4 102.3(3)
C8 B3 B4 58.9(2)
B2 B3 B4 106.4(3)
C7 B3 B1 102.9(2)
C8 B3 B1 102.6(3)
B2 B3 B1 59.1(2)
B4 B3 B1 59.6(2)
C8 B4 B5 101.0(3)
C8 B4 B3 59.8(2)
B5 B4 B3 110.3(3)
C8 B4 B1 104.2(3)
B5 B4 B1 62.2(2)
B3 B4 B1 61.0(2)
C8 B4 B9 54.8(2)
B5 B4 B9 59.8(2)
B3 B4 B9 107.7(3)
B1 B4 B9 109.4(2)
C8 B4 I4 124.1(2)
B5 B4 I4 126.1(2)
B3 B4 I4 116.9(2)
B1 B4 I4 122.4(2)
B9 B4 I4 122.9(2)
B4 B5 B9 61.1(2)
B4 B5 B10 112.0(3)
B9 B5 B10 62.3(2)
B4 B5 B1 59.4(2)
B9 B5 B1 108.3(2)
B10 B5 B1 109.8(3)
B4 B5 B6 106.7(3)
B9 B5 B6 106.9(3)
B10 B5 B6 59.5(2)
B1 B5 B6 59.5(2)
B2 B6 B11 61.0(2)
B2 B6 B10 111.5(3)
B11 B6 B10 62.9(3)
B2 B6 B1 58.5(2)
B11 B6 B1 107.9(3)
B10 B6 B1 109.1(3)
B2 B6 B5 105.6(2)
B11 B6 B5 106.6(3)
B10 B6 B5 58.4(2)
B1 B6 B5 59.6(2)
C8 C7 B11 112.1(3)
C8 C7 B2 111.4(3)
B11 C7 B2 65.4(2)
C8 C7 B3 63.8(2)
B11 C7 B3 118.0(3)
B2 C7 B3 61.5(2)
C7 C8 B9 115.3(3)
C7 C8 B4 111.7(3)
B9 C8 B4 64.5(2)
C7 C8 B3 62.8(2)
B9 C8 B3 117.3(3)
B4 C8 B3 61.2(2)
C8 B9 B5 105.0(3)
C8 B9 B4 60.7(2)
B5 B9 B4 59.08(19)
C8 B9 B10 105.5(3)
B5 B9 B10 59.2(2)
B4 B9 B10 107.9(3)
B5 B10 B6 62.1(2)
B5 B10 B9 58.5(2)
B6 B10 B9 106.0(2)
B5 B10 B11 105.9(3)
B6 B10 B11 58.4(2)
B9 B10 B11 101.4(3)
C7 B11 B6 104.2(3)
C7 B11 B2 59.1(2)
B6 B11 B2 58.7(2)
C7 B11 B10 105.6(3)
B6 B11 B10 58.7(2)
B2 B11 B10 106.3(3)
C1C N1C C3C 112.2(5)
C1C N1C C2C 113.0(6)
C3C N1C C2C 108.8(5)

loop_
_geom_bond_atom_site_label_1
_geom_bond_atom_site_label_2
_geom_bond_distance
B1 B2 1.735(6)
B1 B4 1.756(5)
B1 B3 1.780(5)
B1 B6 1.802(5)
B1 B5 1.804(5)
B2 C7 1.688(5)
B2 B3 1.740(5)
B2 B6 1.747(5)
B2 B11 1.788(6)
B2 I2 2.198(4)
B3 C7 1.715(6)
B3 C8 1.729(6)
B3 B4 1.754(6)
B4 C8 1.714(5)
B4 B5 1.737(4)
B4 B9 1.773(5)
B4 I4 2.191(4)
B5 B9 1.751(5)
B5 B10 1.763(6)
B5 B6 1.828(6)
B6 B11 1.777(6)
B6 B10 1.782(5)
C7 C8 1.547(6)
C7 B11 1.620(6)
C8 B9 1.605(6)
B9 B10 1.816(5)
B10 B11 1.857(6)
N1C C1C 1.444(8)
N1C C3C 1.466(7)
N1C C2C 1.482(8)

loop_
_geom_hbond_atom_site_label_D
_geom_hbond_atom_site_label_H
_geom_hbond_atom_site_label_A
_geom_hbond_distance_DH
_geom_hbond_distance_HA
_geom_hbond_distance_DA
_geom_hbond_angle_DHA
_geom_hbond_site_symmetry_A
N1C H1C I4 1.07(6) 3.23(6) 3.923(4) 124(4) 2_664

loop_
_geom_torsion_atom_site_label_1
_geom_torsion_atom_site_label_2
_geom_torsion_atom_site_label_3
_geom_torsion_atom_site_label_4
_geom_torsion
B4 B1 B2 C7 4.1(3)
B3 B1 B2 C7 41.8(3)
B6 B1 B2 C7 -96.2(3)
B5 B1 B2 C7 -57.1(3)
B4 B1 B2 B3 -37.7(2)
B6 B1 B2 B3 -138.0(3)
B5 B1 B2 B3 -98.9(3)
B4 B1 B2 B6 100.3(3)
B3 B1 B2 B6 138.0(3)
B5 B1 B2 B6 39.1(2)
B4 B1 B2 B11 62.6(3)
B3 B1 B2 B11 100.3(3)
B6 B1 B2 B11 -37.7(3)
B5 B1 B2 B11 1.3(3)
B4 B1 B2 I2 -143.8(2)
B3 B1 B2 I2 -106.1(3)
B6 B1 B2 I2 115.9(3)
B5 B1 B2 I2 154.9(2)
B1 B2 B3 C7 132.3(3)
B6 B2 B3 C7 92.9(3)
B11 B2 B3 C7 28.5(3)
I2 B2 B3 C7 -113.4(3)
C7 B2 B3 C8 -34.0(2)
B1 B2 B3 C8 98.3(3)
B6 B2 B3 C8 58.9(3)
B11 B2 B3 C8 -5.5(4)
I2 B2 B3 C8 -147.4(2)
C7 B2 B3 B4 -94.6(3)
B1 B2 B3 B4 37.7(3)
B6 B2 B3 B4 -1.7(4)
B11 B2 B3 B4 -66.1(4)
I2 B2 B3 B4 152.0(2)
C7 B2 B3 B1 -132.3(3)
B6 B2 B3 B1 -39.4(3)
B11 B2 B3 B1 -103.8(3)
I2 B2 B3 B1 114.3(3)
B2 B1 B3 C7 -40.3(3)
B4 B1 B3 C7 96.8(3)
B6 B1 B3 C7 -3.5(4)
B5 B1 B3 C7 60.3(3)
B2 B1 B3 C8 -95.2(3)
B4 B1 B3 C8 42.0(2)
B6 B1 B3 C8 -58.3(3)
B5 B1 B3 C8 5.5(3)
B4 B1 B3 B2 137.1(3)
B6 B1 B3 B2 36.9(3)
B5 B1 B3 B2 100.6(3)
B2 B1 B3 B4 -137.1(3)
B6 B1 B3 B4 -100.3(3)
B5 B1 B3 B4 -36.5(2)
C7 B3 B4 C8 32.5(2)
B2 B3 B4 C8 92.9(3)
B1 B3 B4 C8 130.4(3)
C7 B3 B4 B5 -58.7(3)
C8 B3 B4 B5 -91.2(3)
B2 B3 B4 B5 1.8(4)
B1 B3 B4 B5 39.2(2)
C7 B3 B4 B1 -97.9(3)
C8 B3 B4 B1 -130.4(3)
B2 B3 B4 B1 -37.5(2)
C7 B3 B4 B9 5.0(3)
C8 B3 B4 B9 -27.5(2)
B2 B3 B4 B9 65.4(3)
B1 B3 B4 B9 102.8(2)
C7 B3 B4 I4 148.2(2)
C8 B3 B4 I4 115.7(3)
B2 B3 B4 I4 -151.4(2)
B1 B3 B4 I4 -114.0(3)
B2 B1 B4 C8 -5.2(3)
B3 B1 B4 C8 -42.8(3)
B6 B1 B4 C8 56.9(3)
B5 B1 B4 C8 95.1(3)
B2 B1 B4 B5 -100.3(3)
B3 B1 B4 B5 -137.9(3)
B6 B1 B4 B5 -38.2(3)
B2 B1 B4 B3 37.6(2)
B6 B1 B4 B3 99.7(3)
B5 B1 B4 B3 137.9(3)
B2 B1 B4 B9 -62.4(3)
B3 B1 B4 B9 -100.0(3)
B6 B1 B4 B9 -0.3(4)
B5 B1 B4 B9 37.9(3)
B2 B1 B4 I4 142.7(2)
B3 B1 B4 I4 105.1(3)
B6 B1 B4 I4 -155.3(2)
B5 B1 B4 I4 -117.0(3)
C8 B4 B5 B9 37.5(3)
B3 B4 B5 B9 99.2(3)
B1 B4 B5 B9 137.9(3)
I4 B4 B5 B9 -110.7(3)
C8 B4 B5 B10 0.3(4)
B3 B4 B5 B10 62.0(4)
B1 B4 B5 B10 100.7(3)
B9 B4 B5 B10 -37.2(3)
I4 B4 B5 B10 -147.8(3)
C8 B4 B5 B1 -100.4(3)
B3 B4 B5 B1 -38.7(3)
B9 B4 B5 B1 -137.9(3)
I4 B4 B5 B1 111.4(3)
C8 B4 B5 B6 -62.9(3)
B3 B4 B5 B6 -1.2(3)
B1 B4 B5 B6 37.5(2)
B9 B4 B5 B6 -100.4(3)
I4 B4 B5 B6 149.0(3)
B2 B1 B5 B4 99.1(3)
B3 B1 B5 B4 36.9(2)
B6 B1 B5 B4 137.4(3)
B2 B1 B5 B9 61.0(3)
B4 B1 B5 B9 -38.2(3)
B3 B1 B5 B9 -1.2(3)
B6 B1 B5 B9 99.2(3)
B2 B1 B5 B10 -5.4(3)
B4 B1 B5 B10 -104.5(3)
B3 B1 B5 B10 -67.5(3)
B6 B1 B5 B10 32.9(3)
B2 B1 B5 B6 -38.3(2)
B4 B1 B5 B6 -137.4(3)
B3 B1 B5 B6 -100.4(3)
C7 B2 B6 B11 -37.1(3)
B1 B2 B6 B11 -138.7(3)
B3 B2 B6 B11 -99.6(3)
I2 B2 B6 B11 109.2(3)
C7 B2 B6 B10 1.7(4)
B1 B2 B6 B10 -99.8(3)
B3 B2 B6 B10 -60.7(4)
B11 B2 B6 B10 38.9(3)
I2 B2 B6 B10 148.0(3)
C7 B2 B6 B1 101.6(3)
B3 B2 B6 B1 39.1(3)
B11 B2 B6 B1 138.7(3)
I2 B2 B6 B1 -112.2(3)
C7 B2 B6 B5 63.5(3)
B1 B2 B6 B5 -38.1(2)
B3 B2 B6 B5 1.0(4)
B11 B2 B6 B5 100.6(3)
I2 B2 B6 B5 -150.3(2)
B4 B1 B6 B2 -99.3(3)
B3 B1 B6 B2 -36.9(3)
B5 B1 B6 B2 -136.4(3)
B2 B1 B6 B11 37.3(3)
B4 B1 B6 B11 -62.0(3)
B3 B1 B6 B11 0.4(4)
B5 B1 B6 B11 -99.1(3)
B2 B1 B6 B10 104.1(3)
B4 B1 B6 B10 4.8(4)
B3 B1 B6 B10 67.2(4)
B5 B1 B6 B10 -32.3(3)
B2 B1 B6 B5 136.4(3)
B4 B1 B6 B5 37.1(2)
B3 B1 B6 B5 99.5(3)
B4 B5 B6 B2 0.1(3)
B9 B5 B6 B2 -64.0(3)
B10 B5 B6 B2 -106.0(3)
B1 B5 B6 B2 37.6(2)
B4 B5 B6 B11 63.9(3)
B9 B5 B6 B11 -0.3(3)
B10 B5 B6 B11 -42.3(3)
B1 B5 B6 B11 101.4(3)
B4 B5 B6 B10 106.1(3)
B9 B5 B6 B10 42.0(3)
B1 B5 B6 B10 143.6(3)
B4 B5 B6 B1 -37.5(2)
B9 B5 B6 B1 -101.6(3)
B10 B5 B6 B1 -143.6(3)
B1 B2 C7 C8 -1.4(4)
B3 B2 C7 C8 41.2(3)
B6 B2 C7 C8 -65.8(4)
B11 B2 C7 C8 -105.4(3)
I2 B2 C7 C8 146.7(3)
B1 B2 C7 B11 104.0(3)
B3 B2 C7 B11 146.6(3)
B6 B2 C7 B11 39.5(3)
I2 B2 C7 B11 -107.9(3)
B1 B2 C7 B3 -42.6(3)
B6 B2 C7 B3 -107.1(3)
B11 B2 C7 B3 -146.6(3)
I2 B2 C7 B3 105.4(3)
B2 B3 C7 C8 -136.8(3)
B4 B3 C7 C8 -35.0(2)
B1 B3 C7 C8 -96.2(3)
C8 B3 C7 B11 102.3(4)
B2 B3 C7 B11 -34.5(3)
B4 B3 C7 B11 67.3(4)
B1 B3 C7 B11 6.1(4)
C8 B3 C7 B2 136.8(3)
B4 B3 C7 B2 101.8(3)
B1 B3 C7 B2 40.6(3)
B11 C7 C8 B9 -2.2(4)
B2 C7 C8 B9 68.9(4)
B3 C7 C8 B9 109.2(3)
B11 C7 C8 B4 -73.3(4)
B2 C7 C8 B4 -2.1(4)
B3 C7 C8 B4 38.1(3)
B11 C7 C8 B3 -111.4(3)
B2 C7 C8 B3 -40.2(3)
B5 B4 C8 C7 68.4(4)
B3 B4 C8 C7 -38.8(3)
B1 B4 C8 C7 4.6(4)
B9 B4 C8 C7 108.6(3)
I4 B4 C8 C7 -142.5(3)
B5 B4 C8 B9 -40.1(3)
B3 B4 C8 B9 -147.4(3)
B1 B4 C8 B9 -104.0(3)
I4 B4 C8 B9 108.9(3)
B5 B4 C8 B3 107.2(3)
B1 B4 C8 B3 43.4(2)
B9 B4 C8 B3 147.4(3)
I4 B4 C8 B3 -103.7(3)
B2 B3 C8 C7 36.4(3)
B4 B3 C8 C7 139.1(3)
B1 B3 C8 C7 96.8(3)
C7 B3 C8 B9 -105.9(3)
B2 B3 C8 B9 -69.5(4)
B4 B3 C8 B9 33.2(3)
B1 B3 C8 B9 -9.1(4)
C7 B3 C8 B4 -139.1(3)
B2 B3 C8 B4 -102.7(3)
B1 B3 C8 B4 -42.3(2)
C7 C8 B9 B5 -62.6(4)
B4 C8 B9 B5 40.6(2)
B3 C8 B9 B5 8.4(4)
C7 C8 B9 B4 -103.2(3)
B3 C8 B9 B4 -32.1(3)
C7 C8 B9 B10 -1.1(4)
B4 C8 B9 B10 102.1(3)
B3 C8 B9 B10 70.0(4)
B4 B5 B9 C8 -41.4(3)
B10 B5 B9 C8 99.3(3)
B1 B5 B9 C8 -4.0(3)
B6 B5 B9 C8 58.7(3)
B10 B5 B9 B4 140.7(3)
B1 B5 B9 B4 37.4(3)
B6 B5 B9 B4 100.1(3)
B4 B5 B9 B10 -140.7(3)
B1 B5 B9 B10 -103.3(3)
B6 B5 B9 B10 -40.6(2)
B5 B4 B9 C8 132.9(3)
B3 B4 B9 C8 29.3(3)
B1 B4 B9 C8 94.0(3)
I4 B4 B9 C8 -111.2(3)
C8 B4 B9 B5 -132.9(3)
B3 B4 B9 B5 -103.6(3)
B1 B4 B9 B5 -38.9(3)
I4 B4 B9 B5 115.8(3)
C8 B4 B9 B10 -98.1(3)
B5 B4 B9 B10 34.8(3)
B3 B4 B9 B10 -68.8(3)
B1 B4 B9 B10 -4.1(4)
I4 B4 B9 B10 150.7(3)
B4 B5 B10 B6 -97.0(3)
B9 B5 B10 B6 -133.7(3)
B1 B5 B10 B6 -32.9(3)
B4 B5 B10 B9 36.7(3)
B1 B5 B10 B9 100.8(3)
B6 B5 B10 B9 133.7(3)
B4 B5 B10 B11 -57.1(4)
B9 B5 B10 B11 -93.8(3)
B1 B5 B10 B11 7.0(3)
B6 B5 B10 B11 39.9(2)
B2 B6 B10 B5 95.6(3)
B11 B6 B10 B5 133.6(3)
B1 B6 B10 B5 32.8(3)
B2 B6 B10 B9 55.6(4)
B11 B6 B10 B9 93.7(3)
B1 B6 B10 B9 -7.2(4)
B5 B6 B10 B9 -39.9(3)
B2 B6 B10 B11 -38.0(3)
B1 B6 B10 B11 -100.8(3)
B5 B6 B10 B11 -133.6(3)
C8 B9 B10 B5 -98.5(3)
B4 B9 B10 B5 -34.8(3)
C8 B9 B10 B6 -56.8(4)
B5 B9 B10 B6 41.7(3)
B4 B9 B10 B6 6.9(4)
C8 B9 B10 B11 3.3(3)
B5 B9 B10 B11 101.8(3)
B4 B9 B10 B11 67.0(3)
C8 C7 B11 B6 65.2(3)
B2 C7 B11 B6 -39.1(3)
B3 C7 B11 B6 -5.9(4)
C8 C7 B11 B2 104.3(3)
B3 C7 B11 B2 33.2(3)
C8 C7 B11 B10 4.3(4)
B2 C7 B11 B10 -100.0(3)
B3 C7 B11 B10 -66.8(4)
B2 B6 B11 C7 39.3(3)
B10 B6 B11 C7 -99.8(3)
B1 B6 B11 C7 3.0(4)
B5 B6 B11 C7 -59.7(3)
B10 B6 B11 B2 -139.0(3)
B1 B6 B11 B2 -36.3(3)
B5 B6 B11 B2 -99.0(3)
B2 B6 B11 B10 139.0(3)
B1 B6 B11 B10 102.8(3)
B5 B6 B11 B10 40.1(2)
B1 B2 B11 C7 -95.8(3)
B3 B2 B11 C7 -30.1(3)
B6 B2 B11 C7 -134.4(3)
I2 B2 B11 C7 110.1(3)
C7 B2 B11 B6 134.4(3)
B1 B2 B11 B6 38.6(3)
B3 B2 B11 B6 104.3(3)
I2 B2 B11 B6 -115.5(3)
C7 B2 B11 B10 98.7(3)
B1 B2 B11 B10 2.9(4)
B3 B2 B11 B10 68.6(4)
B6 B2 B11 B10 -35.7(3)
I2 B2 B11 B10 -151.2(2)
B5 B10 B11 C7 55.7(3)
B6 B10 B11 C7 97.4(3)
B9 B10 B11 C7 -4.5(3)
B5 B10 B11 B6 -41.7(2)
B9 B10 B11 B6 -102.0(3)
B5 B10 B11 B2 -6.0(4)
B6 B10 B11 B2 35.7(3)
B9 B10 B11 B2 -66.3(3)
